data_7114696
loop_
_publ_author_name
'Benisvy, Laurent'
'Blake, Alexander J.'
'Davies, E. Stephen'
'Garner, C. David'
'McMaster, Jonathan'
'Wilson, Claire'
'Collison, David'
'McInnes, Eric J. L.'
'Whittaker, Gavin'

_publ_section_title
;
 A phenoxyl radical complex of copper(ii)
;
_journal_issue 18
_journal_name_full 'Chemical Communications'
_journal_page_first 1824
_journal_paper_doi 10.1039/b105186p
_journal_year 2001
_chemical_formula_moiety '[Cu(L)2].4DMF'
_chemical_formula_sum 'C70 H90 Cu N8 O6'
_chemical_formula_weight 1203.04
_chemical_name_systematic
; 
? 
;
_space_group_IT_number 15
_symmetry_cell_setting monoclinic
_symmetry_space_group_name_Hall '-C 2yc'
_symmetry_space_group_name_H-M 'C 1 2/c 1'
_atom_sites_solution_hydrogens geom
_atom_sites_solution_primary Patterson
_atom_sites_solution_secondary difmap
_audit_creation_method SHELXL-97
_cell_angle_alpha 90.00
_cell_angle_beta 112.5060(10)
_cell_angle_gamma 90.00
_cell_formula_units_Z 4
_cell_length_a 29.090(2)
_cell_length_b 13.2462(9)
_cell_length_c 18.6300(10)
_cell_measurement_reflns_used 5987
_cell_measurement_temperature 150(2)
_cell_measurement_theta_max 28.37
_cell_measurement_theta_min 2.27
_cell_volume 6632.0(7)
_computing_cell_refinement 'Bruker SAINT'
_computing_data_collection 'Bruker SMART'
_computing_data_reduction 'Bruker SHELXTL'
_computing_molecular_graphics 'Bruker SHELXTL'
_computing_publication_material 'Bruker SHELXTL'
_computing_structure_refinement 'SHELXL-97 (Sheldrick, 1997)'
_computing_structure_solution 'SHELXS-97 (Sheldrick, 1990)'
_diffrn_ambient_temperature 150(2)
_diffrn_measured_fraction_theta_full 0.992
_diffrn_measured_fraction_theta_max 0.909
_diffrn_measurement_device_type 'Bruker SMART CCD area detector'
_diffrn_measurement_method omega
_diffrn_radiation_monochromator graphite
_diffrn_radiation_source 'fine-focus sealed tube'
_diffrn_radiation_type MoK\a
_diffrn_radiation_wavelength 0.71073
_diffrn_reflns_av_R_equivalents 0.035
_diffrn_reflns_av_sigmaI/netI 0.0340
_diffrn_reflns_limit_h_max 39
_diffrn_reflns_limit_h_min -37
_diffrn_reflns_limit_k_max 17
_diffrn_reflns_limit_k_min -16
_diffrn_reflns_limit_l_max 24
_diffrn_reflns_limit_l_min -25
_diffrn_reflns_number 30269
_diffrn_reflns_theta_full 27.50
_diffrn_reflns_theta_max 28.98
_diffrn_reflns_theta_min 1.71
_exptl_absorpt_coefficient_mu 0.386
_exptl_absorpt_correction_T_max 0.928
_exptl_absorpt_correction_T_min 0.823
_exptl_absorpt_correction_type none
_exptl_crystal_colour Orange
_exptl_crystal_density_diffrn 1.205
_exptl_crystal_density_method 'not measured'
_exptl_crystal_description Block
_exptl_crystal_F_000 2572
_exptl_crystal_size_max 0.32
_exptl_crystal_size_mid 0.21
_exptl_crystal_size_min 0.14
_refine_diff_density_max 0.527
_refine_diff_density_min -0.453
_refine_diff_density_rms 0.058
_refine_ls_extinction_method none
_refine_ls_goodness_of_fit_ref 1.044
_refine_ls_hydrogen_treatment 'riding model'
_refine_ls_matrix_type full
_refine_ls_number_parameters 379
_refine_ls_number_reflns 8001
_refine_ls_number_restraints 0
_refine_ls_restrained_S_all 1.044
_refine_ls_R_factor_all 0.0559
_refine_ls_R_factor_gt 0.0399
_refine_ls_shift/su_max 0.000
_refine_ls_shift/su_mean 0.000
_refine_ls_structure_factor_coef Fsqd
_refine_ls_weighting_details 'calc w=1/[\s^2^(Fo^2^)+(0.0676P)^2^+1.1968P] where P=(Fo^2^+2Fc^2^)/3'
_refine_ls_weighting_scheme calc
_refine_ls_wR_factor_gt 0.1049
_refine_ls_wR_factor_ref 0.1124
_reflns_number_gt 6303
_reflns_number_total 8328
_reflns_threshold_expression >2sigma(I)
_cod_data_source_file b105186p.txt
_cod_data_source_block cuotbu_([Cu(L)2])
_cod_depositor_comments
;
The following automatic conversions were performed:

'_symmetry_cell_setting' value 'Monoclinic' changed to 'monoclinic'
according to
/usr/data/users/saulius/automatic-downloads/retrospective/RSC/lib/dictionaries/cif_core.dic
dictionary named 'cif_core.dic' version 2.4.2 from 2011-04-26.

Automatic conversion script
Id: cif_fix_values 2281 2013-09-26 08:29:07Z andrius 

The following automatic conversions were performed:

'_atom_sites_solution_hydrogens' value 'geometrically placed' was
changed to 'geom'.

Automatic conversion script
Id: cif_fix_values 6452 2018-10-05 10:23:21Z andrius 
;
_cod_original_sg_symbol_H-M C2/c
_cod_database_code 7114696

loop_
_symmetry_equiv_pos_as_xyz
'x, y, z'
'-x, y, -z+1/2'
'x+1/2, y+1/2, z'
'-x+1/2, y+1/2, -z+1/2'
'-x, -y, -z'
'x, -y, z-1/2'
'-x+1/2, -y+1/2, -z'
'x+1/2, -y+1/2, z-1/2'

loop_
_atom_site_label
_atom_site_type_symbol
_atom_site_fract_x
_atom_site_fract_y
_atom_site_fract_z
_atom_site_U_iso_or_equiv
_atom_site_adp_type
_atom_site_occupancy
_atom_site_symmetry_multiplicity
_atom_site_calc_flag
_atom_site_refinement_flags
Cu1 Cu 0.0000 0.648496(19) 0.2500 0.01635(8) Uani 1 2 d S
O1 O 0.04228(4) 0.75314(8) 0.24161(7) 0.0218(2) Uani 1 1 d .
C1 C 0.07024(5) 0.56869(11) 0.18937(9) 0.0171(3) Uani 1 1 d .
N2 N 0.08019(5) 0.49077(10) 0.15047(7) 0.0186(3) Uani 1 1 d .
H2A H 0.1074 0.4836 0.1409 0.022 Uiso 1 1 calc R
C3 C 0.04067(6) 0.42450(12) 0.12826(9) 0.0189(3) Uani 1 1 d .
C4 C 0.00685(6) 0.46390(11) 0.15519(9) 0.0184(3) Uani 1 1 d .
N5 N 0.02557(5) 0.55475(10) 0.19288(7) 0.0172(3) Uani 1 1 d .
C6 C 0.04024(6) 0.33322(12) 0.08239(9) 0.0199(3) Uani 1 1 d .
C7 C 0.07362(6) 0.25518(13) 0.11567(10) 0.0261(4) Uani 1 1 d .
H7A H 0.0962 0.2601 0.1682 0.031 Uiso 1 1 calc R
C8 C 0.07403(7) 0.16987(13) 0.07224(11) 0.0310(4) Uani 1 1 d .
H8A H 0.0968 0.1166 0.0952 0.037 Uiso 1 1 calc R
C9 C 0.04130(8) 0.16261(13) -0.00433(11) 0.0333(4) Uani 1 1 d .
H9A H 0.0414 0.1041 -0.0338 0.040 Uiso 1 1 calc R
C10 C 0.00844(8) 0.24017(15) -0.03807(11) 0.0372(4) Uani 1 1 d .
H10A H -0.0138 0.2354 -0.0908 0.045 Uiso 1 1 calc R
C11 C 0.00798(7) 0.32569(14) 0.00541(10) 0.0295(4) Uani 1 1 d .
H11A H -0.0146 0.3791 -0.0180 0.035 Uiso 1 1 calc R
C12 C -0.04050(6) 0.41877(12) 0.15106(9) 0.0204(3) Uani 1 1 d .
C13 C -0.04340(7) 0.31448(14) 0.16000(10) 0.0275(4) Uani 1 1 d .
H13A H -0.0154 0.2731 0.1667 0.033 Uiso 1 1 calc R
C14 C -0.08699(8) 0.27135(15) 0.15914(11) 0.0371(5) Uani 1 1 d .
H14A H -0.0886 0.2004 0.1650 0.045 Uiso 1 1 calc R
C15 C -0.12808(7) 0.33006(17) 0.14992(12) 0.0406(5) Uani 1 1 d .
H15A H -0.1577 0.2999 0.1501 0.049 Uiso 1 1 calc R
C16 C -0.12572(7) 0.43341(17) 0.14048(11) 0.0360(4) Uani 1 1 d .
H16A H -0.1538 0.4744 0.1340 0.043 Uiso 1 1 calc R
C17 C -0.08239(6) 0.47728(14) 0.14040(10) 0.0262(4) Uani 1 1 d .
H17A H -0.0813 0.5481 0.1330 0.031 Uiso 1 1 calc R
C18 C 0.10468(5) 0.65208(11) 0.22174(9) 0.0170(3) Uani 1 1 d .
C19 C 0.08738(5) 0.74349(11) 0.24191(9) 0.0175(3) Uani 1 1 d .
C20 C 0.12023(6) 0.82848(12) 0.26121(9) 0.0191(3) Uani 1 1 d .
C21 C 0.16881(6) 0.81418(13) 0.26701(9) 0.0218(3) Uani 1 1 d .
H21A H 0.1907 0.8705 0.2810 0.026 Uiso 1 1 calc R
C22 C 0.18765(6) 0.72168(13) 0.25344(9) 0.0212(3) Uani 1 1 d .
C23 C 0.15448(6) 0.64209(12) 0.22973(9) 0.0199(3) Uani 1 1 d .
H23A H 0.1657 0.5789 0.2185 0.024 Uiso 1 1 calc R
C24 C 0.10137(6) 0.93238(12) 0.27448(10) 0.0240(3) Uani 1 1 d .
C25 C 0.14057(7) 1.01469(13) 0.28573(13) 0.0347(4) Uani 1 1 d .
H25A H 0.1490 1.0178 0.2397 0.052 Uiso 1 1 calc R
H25B H 0.1705 0.9988 0.3315 0.052 Uiso 1 1 calc R
H25C H 0.1272 1.0800 0.2932 0.052 Uiso 1 1 calc R
C26 C 0.08875(7) 0.92929(14) 0.34752(11) 0.0317(4) Uani 1 1 d .
H26A H 0.0638 0.8769 0.3414 0.048 Uiso 1 1 calc R
H26B H 0.0756 0.9950 0.3546 0.048 Uiso 1 1 calc R
H26C H 0.1189 0.9141 0.3931 0.048 Uiso 1 1 calc R
C27 C 0.05484(6) 0.96271(13) 0.20367(11) 0.0307(4) Uani 1 1 d .
H27A H 0.0630 0.9647 0.1573 0.046 Uiso 1 1 calc R
H27B H 0.0435 1.0295 0.2125 0.046 Uiso 1 1 calc R
H27C H 0.0284 0.9132 0.1961 0.046 Uiso 1 1 calc R
C28 C 0.24259(6) 0.70918(14) 0.26538(11) 0.0296(4) Uani 1 1 d .
C29 C 0.26654(7) 0.81008(17) 0.25902(16) 0.0485(6) Uani 1 1 d .
H29A H 0.2646 0.8567 0.2986 0.073 Uiso 1 1 calc R
H29B H 0.2488 0.8390 0.2073 0.073 Uiso 1 1 calc R
H29C H 0.3015 0.7990 0.2671 0.073 Uiso 1 1 calc R
C30 C 0.27045(8) 0.6652(2) 0.34514(16) 0.0686(9) Uani 1 1 d .
H30A H 0.2555 0.6004 0.3496 0.103 Uiso 1 1 calc R
H30B H 0.2685 0.7118 0.3847 0.103 Uiso 1 1 calc R
H30C H 0.3054 0.6549 0.3528 0.103 Uiso 1 1 calc R
C31 C 0.24737(8) 0.64084(18) 0.20222(16) 0.0532(6) Uani 1 1 d .
H31A H 0.2328 0.5747 0.2040 0.080 Uiso 1 1 calc R
H31B H 0.2826 0.6325 0.2111 0.080 Uiso 1 1 calc R
H31C H 0.2298 0.6716 0.1511 0.080 Uiso 1 1 calc R
O1'S O -0.15181(5) 0.53099(10) -0.08804(7) 0.0329(3) Uani 1 1 d .
N1'S N -0.17669(5) 0.61882(12) -0.00473(9) 0.0286(3) Uani 1 1 d .
C1'S C -0.16566(8) 0.69747(16) 0.05390(12) 0.0402(5) Uani 1 1 d .
H1'A H -0.1327 0.7258 0.0637 0.060 Uiso 1 1 calc R
H1'B H -0.1661 0.6687 0.1021 0.060 Uiso 1 1 calc R
H1'C H -0.1908 0.7509 0.0354 0.060 Uiso 1 1 calc R
C2'S C -0.22410(7) 0.56696(17) -0.02752(12) 0.0415(5) Uani 1 1 d .
H2'A H -0.2266 0.5161 -0.0671 0.062 Uiso 1 1 calc R
H2'B H -0.2512 0.6159 -0.0488 0.062 Uiso 1 1 calc R
H2'C H -0.2265 0.5339 0.0180 0.062 Uiso 1 1 calc R
C3'S C -0.14479(6) 0.59581(14) -0.03753(10) 0.0279(4) Uani 1 1 d .
H3'A H -0.1143 0.6320 -0.0208 0.033 Uiso 1 1 calc R
N1S N -0.34143(7) 0.32397(15) 0.03744(11) 0.0458(4) Uani 1 1 d .
O1S O -0.27148(9) 0.37569(19) 0.02193(16) 0.1041(9) Uani 1 1 d .
C1S C -0.35425(12) 0.4232(2) 0.05562(19) 0.0798(9) Uiso 1 1 d .
H1SA H -0.3300 0.4724 0.0523 0.120 Uiso 1 1 calc R
H1SB H -0.3540 0.4233 0.1084 0.120 Uiso 1 1 calc R
H1SC H -0.3875 0.4414 0.0186 0.120 Uiso 1 1 calc R
C2S C -0.37285(9) 0.2408(2) 0.03877(13) 0.0589(7) Uani 1 1 d .
H2SA H -0.3599 0.1784 0.0254 0.088 Uiso 1 1 calc R
H2SB H -0.4067 0.2529 0.0010 0.088 Uiso 1 1 calc R
H2SC H -0.3734 0.2345 0.0909 0.088 Uiso 1 1 calc R
C3S C -0.30053(10) 0.3110(2) 0.02210(15) 0.0601(7) Uani 1 1 d .
H3SA H -0.2937 0.2444 0.0102 0.072 Uiso 1 1 calc R

loop_
_atom_site_aniso_label
_atom_site_aniso_U_11
_atom_site_aniso_U_22
_atom_site_aniso_U_33
_atom_site_aniso_U_23
_atom_site_aniso_U_13
_atom_site_aniso_U_12
Cu1 0.01596(13) 0.01550(14) 0.02031(15) 0.000 0.00999(11) 0.000
O1 0.0181(5) 0.0180(6) 0.0337(6) -0.0031(5) 0.0148(5) -0.0009(4)
C1 0.0183(7) 0.0163(7) 0.0174(7) 0.0013(6) 0.0077(6) 0.0017(6)
N2 0.0179(6) 0.0175(7) 0.0221(7) -0.0021(5) 0.0095(5) -0.0007(5)
C3 0.0197(7) 0.0177(8) 0.0191(8) -0.0003(6) 0.0072(6) -0.0012(6)
C4 0.0212(7) 0.0171(8) 0.0165(7) -0.0005(6) 0.0066(6) -0.0004(6)
N5 0.0181(6) 0.0172(6) 0.0167(6) -0.0004(5) 0.0072(5) -0.0012(5)
C6 0.0209(7) 0.0191(8) 0.0219(8) -0.0023(6) 0.0107(6) -0.0031(6)
C7 0.0296(9) 0.0235(9) 0.0241(8) -0.0013(7) 0.0089(7) 0.0015(7)
C8 0.0361(10) 0.0223(9) 0.0365(10) -0.0008(7) 0.0161(8) 0.0053(7)
C9 0.0475(11) 0.0235(9) 0.0340(10) -0.0089(7) 0.0213(9) -0.0015(8)
C10 0.0479(11) 0.0332(11) 0.0240(9) -0.0086(8) 0.0066(8) 0.0002(9)
C11 0.0340(10) 0.0245(9) 0.0246(9) -0.0023(7) 0.0049(7) 0.0042(7)
C12 0.0223(8) 0.0234(8) 0.0164(7) -0.0039(6) 0.0084(6) -0.0052(6)
C13 0.0333(9) 0.0255(9) 0.0266(9) -0.0022(7) 0.0147(8) -0.0062(7)
C14 0.0471(12) 0.0337(10) 0.0369(11) -0.0054(8) 0.0232(9) -0.0183(9)
C15 0.0350(10) 0.0571(14) 0.0361(11) -0.0127(9) 0.0208(9) -0.0237(9)
C16 0.0222(9) 0.0542(13) 0.0326(10) -0.0096(9) 0.0117(8) -0.0056(8)
C17 0.0226(8) 0.0316(9) 0.0235(8) -0.0044(7) 0.0078(7) -0.0037(7)
C18 0.0179(7) 0.0170(7) 0.0165(7) 0.0002(6) 0.0071(6) -0.0007(6)
C19 0.0171(7) 0.0189(8) 0.0180(7) 0.0002(6) 0.0085(6) -0.0005(6)
C20 0.0188(7) 0.0186(8) 0.0212(8) -0.0025(6) 0.0092(6) -0.0017(6)
C21 0.0185(7) 0.0217(8) 0.0268(8) -0.0045(6) 0.0105(7) -0.0044(6)
C22 0.0160(7) 0.0245(8) 0.0237(8) -0.0031(6) 0.0081(6) -0.0003(6)
C23 0.0191(7) 0.0204(8) 0.0203(8) -0.0025(6) 0.0076(6) 0.0020(6)
C24 0.0218(8) 0.0183(8) 0.0356(9) -0.0044(7) 0.0149(7) -0.0021(6)
C25 0.0298(9) 0.0196(9) 0.0603(13) -0.0085(8) 0.0236(9) -0.0046(7)
C26 0.0353(10) 0.0267(9) 0.0395(11) -0.0096(8) 0.0215(9) -0.0001(8)
C27 0.0284(9) 0.0207(9) 0.0446(11) 0.0040(8) 0.0157(8) 0.0029(7)
C28 0.0168(8) 0.0307(10) 0.0409(10) -0.0071(8) 0.0107(7) 0.0012(7)
C29 0.0266(10) 0.0459(13) 0.0817(17) -0.0100(12) 0.0305(11) -0.0062(9)
C30 0.0233(10) 0.108(2) 0.0654(17) 0.0354(16) 0.0073(11) 0.0141(12)
C31 0.0285(10) 0.0579(15) 0.0811(17) -0.0288(13) 0.0296(11) -0.0021(10)
O1'S 0.0328(7) 0.0376(8) 0.0350(7) -0.0104(6) 0.0204(6) -0.0027(6)
N1'S 0.0297(8) 0.0312(8) 0.0294(8) -0.0057(6) 0.0162(7) -0.0007(6)
C1'S 0.0472(12) 0.0418(12) 0.0355(11) -0.0111(9) 0.0200(9) 0.0018(9)
C2'S 0.0339(10) 0.0539(13) 0.0455(12) -0.0108(10) 0.0249(9) -0.0077(9)
C3'S 0.0275(9) 0.0307(10) 0.0288(9) 0.0001(7) 0.0145(7) -0.0008(7)
N1S 0.0517(11) 0.0492(11) 0.0400(10) -0.0013(8) 0.0214(9) -0.0039(9)
O1S 0.1044(18) 0.1055(18) 0.132(2) -0.0109(16) 0.0785(17) -0.0491(15)
C2S 0.0528(14) 0.086(2) 0.0356(12) 0.0038(12) 0.0146(11) -0.0243(13)
C3S 0.0647(16) 0.0660(17) 0.0603(16) -0.0095(13) 0.0357(14) -0.0166(14)

loop_
_atom_type_symbol
_atom_type_description
_atom_type_scat_dispersion_real
_atom_type_scat_dispersion_imag
_atom_type_scat_source
C C 0.0033 0.0016 'International Tables Vol C Tables 4.2.6.8 and 6.1.1.4'
H H 0.0000 0.0000 'International Tables Vol C Tables 4.2.6.8 and 6.1.1.4'
N N 0.0061 0.0033 'International Tables Vol C Tables 4.2.6.8 and 6.1.1.4'
O O 0.0106 0.0060 'International Tables Vol C Tables 4.2.6.8 and 6.1.1.4'
Cu Cu 0.3201 1.2651 'International Tables Vol C Tables 4.2.6.8 and 6.1.1.4'

loop_
_geom_angle_atom_site_label_1
_geom_angle_atom_site_label_2
_geom_angle_atom_site_label_3
_geom_angle
_geom_angle_site_symmetry_1
_geom_angle_site_symmetry_3
_geom_angle_publ_flag
O1 Cu1 O1 86.23(6) . 2 y
O1 Cu1 N5 91.46(5) . . y
O1 Cu1 N5 154.22(5) 2 . y
O1 Cu1 N5 154.22(5) . 2 y
O1 Cu1 N5 91.46(5) 2 2 y
N5 Cu1 N5 101.27(7) . 2 y
C19 O1 Cu1 127.21(10) . . y
N5 C1 N2 109.34(13) . . ?
N5 C1 C18 127.63(13) . . ?
N2 C1 C18 123.03(13) . . ?
C1 N2 C3 108.75(12) . . ?
C4 C3 N2 106.35(13) . . ?
C4 C3 C6 132.56(14) . . ?
N2 C3 C6 121.07(13) . . ?
C3 C4 N5 108.48(13) . . ?
C3 C4 C12 127.90(14) . . ?
N5 C4 C12 123.53(13) . . ?
C1 N5 C4 107.08(12) . . ?
C1 N5 Cu1 121.12(10) . . ?
C4 N5 Cu1 131.65(10) . . ?
C11 C6 C7 119.27(15) . . ?
C11 C6 C3 120.67(15) . . ?
C7 C6 C3 120.02(15) . . ?
C6 C7 C8 120.25(16) . . ?
C9 C8 C7 120.02(17) . . ?
C10 C9 C8 120.11(16) . . ?
C9 C10 C11 119.92(17) . . ?
C6 C11 C10 120.42(17) . . ?
C17 C12 C13 118.52(15) . . ?
C17 C12 C4 122.01(15) . . ?
C13 C12 C4 119.44(14) . . ?
C14 C13 C12 120.18(17) . . ?
C15 C14 C13 120.95(18) . . ?
C14 C15 C16 119.33(17) . . ?
C15 C16 C17 120.19(18) . . ?
C16 C17 C12 120.80(17) . . ?
C23 C18 C19 120.62(14) . . ?
C23 C18 C1 119.34(13) . . ?
C19 C18 C1 119.99(13) . . ?
O1 C19 C18 122.48(13) . . ?
O1 C19 C20 119.57(13) . . ?
C18 C19 C20 117.93(13) . . ?
C21 C20 C19 118.31(14) . . ?
C21 C20 C24 121.69(14) . . ?
C19 C20 C24 120.00(13) . . ?
C20 C21 C22 124.12(15) . . ?
C23 C22 C21 116.75(14) . . ?
C23 C22 C28 121.63(14) . . ?
C21 C22 C28 121.61(14) . . ?
C22 C23 C18 121.83(14) . . ?
C25 C24 C20 111.50(13) . . ?
C25 C24 C27 107.20(15) . . ?
C20 C24 C27 110.32(14) . . ?
C25 C24 C26 108.34(15) . . ?
C20 C24 C26 109.82(14) . . ?
C27 C24 C26 109.61(14) . . ?
C30 C28 C31 110.8(2) . . ?
C30 C28 C29 108.89(19) . . ?
C31 C28 C29 106.16(17) . . ?
C30 C28 C22 108.70(16) . . ?
C31 C28 C22 110.34(15) . . ?
C29 C28 C22 111.92(15) . . ?
C3'S N1'S C2'S 120.68(15) . . ?
C3'S N1'S C1'S 121.22(16) . . ?
C2'S N1'S C1'S 118.09(15) . . ?
O1'S C3'S N1'S 124.83(17) . . ?
C3S N1S C2S 122.0(2) . . ?
C3S N1S C1S 119.9(2) . . ?
C2S N1S C1S 118.1(2) . . ?
O1S C3S N1S 126.3(3) . . ?

loop_
_geom_bond_atom_site_label_1
_geom_bond_atom_site_label_2
_geom_bond_distance
_geom_bond_site_symmetry_2
_geom_bond_publ_flag
Cu1 O1 1.8989(11) . y
Cu1 O1 1.8989(11) 2 y
Cu1 N5 1.9580(12) . y
Cu1 N5 1.9580(12) 2 y
O1 C19 1.3160(17) . ?
C1 N5 1.3389(18) . ?
C1 N2 1.3545(19) . ?
C1 C18 1.458(2) . ?
N2 C3 1.3782(19) . ?
C3 C4 1.367(2) . ?
C3 C6 1.478(2) . ?
C4 N5 1.3946(19) . ?
C4 C12 1.476(2) . ?
C6 C11 1.385(2) . ?
C6 C7 1.391(2) . ?
C7 C8 1.393(2) . ?
C8 C9 1.382(3) . ?
C9 C10 1.380(3) . ?
C10 C11 1.396(2) . ?
C12 C17 1.393(2) . ?
C12 C13 1.398(2) . ?
C13 C14 1.385(2) . ?
C14 C15 1.380(3) . ?
C15 C16 1.385(3) . ?
C16 C17 1.388(2) . ?
C18 C23 1.405(2) . ?
C18 C19 1.416(2) . ?
C19 C20 1.431(2) . ?
C20 C21 1.388(2) . ?
C20 C24 1.536(2) . ?
C21 C22 1.404(2) . ?
C22 C23 1.383(2) . ?
C22 C28 1.536(2) . ?
C24 C25 1.533(2) . ?
C24 C27 1.538(2) . ?
C24 C26 1.540(2) . ?
C28 C30 1.510(3) . ?
C28 C31 1.533(3) . ?
C28 C29 1.533(3) . ?
O1'S C3'S 1.232(2) . ?
N1'S C3'S 1.327(2) . ?
N1'S C2'S 1.451(2) . ?
N1'S C1'S 1.454(2) . ?
N1S C3S 1.337(3) . ?
N1S C2S 1.437(3) . ?
N1S C1S 1.442(4) . ?
O1S C3S 1.204(3) . ?
